data_7207307
loop_
_publ_author_name
'Liu, Yunlong'
'Lv, Xin'
'Zhao, Yun'
'Liu, Jing'
'Sun, Yuan-Qiang'
'Wang, Pi'
'Guo, Wei'

_publ_section_title
;
 A Cu(ii)-based chemosensing ensemble bearing rhodamine B fluorophore for
 fluorescence turn-on detection of cyanide
;
_journal_issue 5
_journal_name_full 'Journal of Materials Chemistry'
_journal_page_first 1747
_journal_paper_doi 10.1039/c1jm15072c
_journal_volume 22
_journal_year 2012
_chemical_formula_sum 'C35 H35 N4 O4'
_chemical_formula_weight 575.67
_chemical_name_systematic
;
?
;
_space_group_IT_number 2
_symmetry_cell_setting triclinic
_symmetry_space_group_name_Hall '-P 1'
_symmetry_space_group_name_H-M 'P -1'
_atom_sites_solution_hydrogens geom
_atom_sites_solution_primary direct
_atom_sites_solution_secondary difmap
_audit_creation_method SHELXL-97
_cell_angle_alpha 68.23(3)
_cell_angle_beta 84.59(3)
_cell_angle_gamma 75.23(3)
_cell_formula_units_Z 2
_cell_length_a 8.9420(18)
_cell_length_b 13.149(3)
_cell_length_c 14.670(3)
_cell_measurement_reflns_used 2869
_cell_measurement_temperature 293(2)
_cell_measurement_theta_max 27.692
_cell_measurement_theta_min 1.995
_cell_volume 1548.9(7)
_computing_cell_refinement crystalclear
_computing_data_collection crystalclear
_computing_data_reduction crystalclear
_computing_molecular_graphics 'Bruker SHELXTL'
_computing_publication_material 'Bruker SHELXTL'
_computing_structure_refinement 'SHELXL-97 (Sheldrick, 1997)'
_computing_structure_solution 'SHELXS-97 (Sheldrick, 1990)'
_diffrn_ambient_temperature 293(2)
_diffrn_measured_fraction_theta_full 0.990
_diffrn_measured_fraction_theta_max 0.990
_diffrn_measurement_device_type 'rigaku saturn'
_diffrn_measurement_method '\w scans'
_diffrn_radiation_monochromator confocal
_diffrn_radiation_source 'rotating anode'
_diffrn_radiation_type MoK\a
_diffrn_radiation_wavelength 0.71073
_diffrn_reflns_av_R_equivalents 0.0655
_diffrn_reflns_av_sigmaI/netI 0.0827
_diffrn_reflns_limit_h_max 10
_diffrn_reflns_limit_h_min -10
_diffrn_reflns_limit_k_max 15
_diffrn_reflns_limit_k_min -15
_diffrn_reflns_limit_l_max 17
_diffrn_reflns_limit_l_min -17
_diffrn_reflns_number 15814
_diffrn_reflns_theta_full 25.02
_diffrn_reflns_theta_max 25.02
_diffrn_reflns_theta_min 1.49
_diffrn_standards_decay_% 0
_diffrn_standards_interval_count 0
_diffrn_standards_interval_time 0
_diffrn_standards_number 0
_exptl_absorpt_coefficient_mu 0.082
_exptl_absorpt_correction_T_max 0.9903
_exptl_absorpt_correction_T_min 0.9838
_exptl_absorpt_correction_type multi-scan
_exptl_absorpt_process_details crystalclear
_exptl_crystal_density_diffrn 1.234
_exptl_crystal_density_method 'not measured'
_exptl_crystal_F_000 610
_exptl_crystal_size_max 0.20
_exptl_crystal_size_mid 0.18
_exptl_crystal_size_min 0.12
_refine_diff_density_max 0.293
_refine_diff_density_min -0.241
_refine_diff_density_rms 0.051
_refine_ls_extinction_method none
_refine_ls_goodness_of_fit_ref 1.024
_refine_ls_hydrogen_treatment constr
_refine_ls_matrix_type full
_refine_ls_number_parameters 463
_refine_ls_number_reflns 5421
_refine_ls_number_restraints 252
_refine_ls_restrained_S_all 1.028
_refine_ls_R_factor_all 0.1226
_refine_ls_R_factor_gt 0.0666
_refine_ls_shift/su_max 0.002
_refine_ls_shift/su_mean 0.000
_refine_ls_structure_factor_coef Fsqd
_refine_ls_weighting_details 'calc w=1/[\s^2^(Fo^2^)+(0.0600P)^2^+0.0000P] where P=(Fo^2^+2Fc^2^)/3'
_refine_ls_weighting_scheme calc
_refine_ls_wR_factor_gt 0.1276
_refine_ls_wR_factor_ref 0.1534
_reflns_number_gt 2983
_reflns_number_total 5421
_reflns_threshold_expression >2sigma(I)
_cod_data_source_file c1jm15072c.txt
_cod_data_source_block shelxl
_cod_depositor_comments
;
The following automatic conversions were performed:

'_symmetry_cell_setting' value 'Triclinic' changed to 'triclinic'
according to /home/saulius/struct/CIF-dictionaries/cif_core.dic
dictionary named 'cif_core.dic' version 2.4.1 from
2010-06-29.

'_exptl_absorpt_correction_type' value 'MULTI-SCAN'
changed to 'multi-scan' according to
/home/saulius/struct/CIF-dictionaries/cif_core.dic dictionary named
'cif_core.dic' version 2.4.1 from
2010-06-29.

'_refine_ls_hydrogen_treatment' value 'CONSTR' changed
to 'constr' according to
/home/saulius/struct/CIF-dictionaries/cif_core.dic dictionary named
'cif_core.dic' version 2.4.1 from 2010-06-29.

Automatic conversion script
Id: cif_fix_values 1715 2011-07-08 13:25:40Z adriana 
;
_cod_original_cell_volume 1548.9(5)
_cod_original_sg_symbol_H-M P-1
_cod_database_code 7207307

loop_
_symmetry_equiv_pos_as_xyz
'x, y, z'
'-x, -y, -z'

loop_
_atom_site_label
_atom_site_type_symbol
_atom_site_fract_x
_atom_site_fract_y
_atom_site_fract_z
_atom_site_U_iso_or_equiv
_atom_site_adp_type
_atom_site_occupancy
_atom_site_symmetry_multiplicity
_atom_site_calc_flag
_atom_site_refinement_flags
_atom_site_disorder_assembly
_atom_site_disorder_group
O1 O 1.23308(19) 0.95694(15) 0.01651(12) 0.0506(5) Uani 1 1 d . . .
O2 O 1.1688(2) 0.72659(16) 0.13323(14) 0.0614(6) Uani 1 1 d . . .
O3 O 1.0998(3) 0.6254(2) 0.02502(17) 0.0824(7) Uani 1 1 d . . .
H3 H 1.1565 0.6394 0.0573 0.124 Uiso 1 1 calc R . .
O4 O 0.9290(2) 0.92122(16) 0.44492(13) 0.0617(6) Uani 1 1 d . . .
N1 N 1.1030(2) 0.92203(18) 0.16518(14) 0.0426(6) Uani 1 1 d . . .
N2 N 0.9870(2) 0.88403(18) 0.13911(14) 0.0437(6) Uani 1 1 d . . .
N3 N 1.1275(4) 0.5270(2) 0.6014(2) 0.1008(11) Uani 1 1 d D . .
N4 N 0.6170(3) 1.2926(2) 0.31089(19) 0.0816(9) Uani 1 1 d D . .
C1 C 1.2203(3) 0.9538(2) 0.10227(18) 0.0408(6) Uani 1 1 d . . .
C2 C 1.3209(3) 0.9821(2) 0.15941(18) 0.0416(6) Uani 1 1 d . . .
C27 C 0.9691(3) 1.0270(2) 0.27263(18) 0.0418(6) Uani 1 1 d . . .
C3 C 1.4587(3) 1.0153(2) 0.1331(2) 0.0548(8) Uani 1 1 d . . .
H3A H 1.5008 1.0247 0.0709 0.066 Uiso 1 1 calc R . .
C4 C 1.5316(3) 1.0338(3) 0.2023(2) 0.0685(9) Uani 1 1 d . . .
H4A H 1.6254 1.0545 0.1870 0.082 Uiso 1 1 calc R . .
C5 C 1.4671(4) 1.0221(3) 0.2941(2) 0.0735(10) Uani 1 1 d . . .
H5A H 1.5189 1.0349 0.3394 0.088 Uiso 1 1 calc R . .
C6 C 1.3280(3) 0.9920(3) 0.3201(2) 0.0630(9) Uani 1 1 d . . .
H6A H 1.2839 0.9864 0.3812 0.076 Uiso 1 1 calc R . .
C7 C 1.2557(3) 0.9703(2) 0.25161(18) 0.0426(7) Uani 1 1 d . . .
C8 C 1.1041(3) 0.9341(2) 0.26291(17) 0.0401(6) Uani 1 1 d . . .
C9 C 1.0338(3) 0.7828(2) 0.12253(18) 0.0476(7) Uani 1 1 d . . .
C10 C 0.9097(3) 0.7469(2) 0.09092(18) 0.0487(7) Uani 1 1 d . . .
C11 C 0.9510(5) 0.6694(3) 0.0418(2) 0.0672(9) Uani 1 1 d . . .
C12 C 0.8337(6) 0.6375(3) 0.0091(3) 0.0920(13) Uani 1 1 d . . .
H12A H 0.8590 0.5898 -0.0265 0.110 Uiso 1 1 calc R . .
C13 C 0.6822(6) 0.6768(4) 0.0297(3) 0.1012(14) Uani 1 1 d . . .
H13A H 0.6054 0.6545 0.0085 0.121 Uiso 1 1 calc R . .
C14 C 0.6413(4) 0.7482(3) 0.0809(3) 0.0840(11) Uani 1 1 d . . .
H14A H 0.5380 0.7728 0.0954 0.101 Uiso 1 1 calc R . .
C15 C 0.7549(4) 0.7838(2) 0.1109(2) 0.0630(9) Uani 1 1 d . . .
H15A H 0.7268 0.8330 0.1449 0.076 Uiso 1 1 calc R . .
C16 C 1.1063(3) 0.8250(2) 0.34897(17) 0.0400(6) Uani 1 1 d . . .
C17 C 1.1986(3) 0.7212(2) 0.35181(19) 0.0502(7) Uani 1 1 d . A .
H17A H 1.2572 0.7176 0.2968 0.060 Uiso 1 1 calc R . .
C18 C 1.2070(3) 0.6228(3) 0.4332(2) 0.0565(8) Uani 1 1 d . . .
H18A H 1.2695 0.5554 0.4309 0.068 Uiso 1 1 calc R A .
C19 C 1.1225(3) 0.6230(3) 0.5194(2) 0.0620(8) Uani 1 1 d . A .
C20 C 1.0317(3) 0.7276(3) 0.5175(2) 0.0619(8) Uani 1 1 d . . .
H20A H 0.9752 0.7322 0.5730 0.074 Uiso 1 1 calc R A .
C21 C 1.0239(3) 0.8250(2) 0.43431(19) 0.0464(7) Uani 1 1 d . A .
C22 C 0.8947(3) 1.0176(2) 0.36195(18) 0.0432(7) Uani 1 1 d . B .
C23 C 0.7801(3) 1.1042(2) 0.3753(2) 0.0497(7) Uani 1 1 d . . .
H23A H 0.7349 1.0943 0.4368 0.060 Uiso 1 1 calc R B .
C24 C 0.7319(3) 1.2056(3) 0.2980(2) 0.0573(8) Uani 1 1 d . B .
C25 C 0.8053(4) 1.2168(3) 0.2067(2) 0.0686(9) Uani 1 1 d . . .
H25A H 0.7752 1.2833 0.1531 0.082 Uiso 1 1 calc R B .
C26 C 0.9210(3) 1.1301(3) 0.1958(2) 0.0594(8) Uani 1 1 d . B .
H26A H 0.9690 1.1406 0.1351 0.071 Uiso 1 1 calc R . .
C28 C 1.203(3) 0.4166(16) 0.594(3) 0.080(4) Uani 0.423(7) 1 d PDU A 1
H28A H 1.2047 0.4255 0.5251 0.096 Uiso 0.423(7) 1 calc PR A 1
H28B H 1.1389 0.3646 0.6278 0.096 Uiso 0.423(7) 1 calc PR A 1
C29 C 1.365(2) 0.3619(13) 0.6329(15) 0.074(4) Uani 0.423(7) 1 d PDU A 1
H29A H 1.3976 0.2887 0.6280 0.111 Uiso 0.423(7) 1 calc PR A 1
H29B H 1.3678 0.3545 0.7004 0.111 Uiso 0.423(7) 1 calc PR A 1
H29C H 1.4339 0.4077 0.5952 0.111 Uiso 0.423(7) 1 calc PR A 1
C30' C 0.9940(11) 0.5241(7) 0.6715(6) 0.071(3) Uani 0.423(7) 1 d PDU A 1
H30A H 0.9790 0.4483 0.7031 0.085 Uiso 0.423(7) 1 calc PR A 1
H30B H 0.8991 0.5738 0.6385 0.085 Uiso 0.423(7) 1 calc PR A 1
C31' C 1.0448(14) 0.5658(9) 0.7456(7) 0.096(3) Uani 0.423(7) 1 d PDU A 1
H31A H 0.9656 0.5681 0.7942 0.144 Uiso 0.423(7) 1 calc PR A 1
H31B H 1.0616 0.6400 0.7121 0.144 Uiso 0.423(7) 1 calc PR A 1
H31C H 1.1390 0.5154 0.7768 0.144 Uiso 0.423(7) 1 calc PR A 1
C28' C 1.205(2) 0.4110(12) 0.606(2) 0.084(3) Uani 0.577(7) 1 d PDU A 2
H28C H 1.1948 0.4030 0.5436 0.101 Uiso 0.577(7) 1 calc PR A 2
H28D H 1.1609 0.3556 0.6572 0.101 Uiso 0.577(7) 1 calc PR A 2
C29' C 1.3711(19) 0.3965(11) 0.6268(13) 0.105(4) Uani 0.577(7) 1 d PDU A 2
H29D H 1.4296 0.3243 0.6268 0.157 Uiso 0.577(7) 1 calc PR A 2
H29E H 1.3795 0.4010 0.6899 0.157 Uiso 0.577(7) 1 calc PR A 2
H29F H 1.4110 0.4550 0.5773 0.157 Uiso 0.577(7) 1 calc PR A 2
C30 C 1.0907(7) 0.5361(6) 0.7016(4) 0.070(2) Uani 0.577(7) 1 d PDU A 2
H30C H 1.1087 0.6054 0.7025 0.084 Uiso 0.577(7) 1 calc PR A 2
H30D H 1.1537 0.4727 0.7521 0.084 Uiso 0.577(7) 1 calc PR A 2
C31 C 0.9199(7) 0.5354(6) 0.7172(6) 0.090(2) Uani 0.577(7) 1 d PDU A 2
H31D H 0.8876 0.5409 0.7798 0.135 Uiso 0.577(7) 1 calc PR A 2
H31E H 0.9046 0.4665 0.7153 0.135 Uiso 0.577(7) 1 calc PR A 2
H31F H 0.8600 0.5983 0.6662 0.135 Uiso 0.577(7) 1 calc PR A 2
C32 C 0.5680(6) 1.4041(4) 0.2301(4) 0.0875(18) Uani 0.726(7) 1 d PDU B 3
H32A H 0.6563 1.4265 0.1915 0.105 Uiso 0.726(7) 1 calc PR B 3
H32B H 0.5161 1.4619 0.2561 0.105 Uiso 0.726(7) 1 calc PR B 3
C33 C 0.4582(8) 1.3848(7) 0.1688(5) 0.124(2) Uani 0.726(7) 1 d PDU B 3
H33A H 0.4221 1.4532 0.1141 0.186 Uiso 0.726(7) 1 calc PR B 3
H33B H 0.3718 1.3630 0.2083 0.186 Uiso 0.726(7) 1 calc PR B 3
H33C H 0.5113 1.3262 0.1451 0.186 Uiso 0.726(7) 1 calc PR B 3
C34 C 0.5410(14) 1.2812(14) 0.4062(6) 0.077(3) Uani 0.726(7) 1 d PDU B 3
H34A H 0.4884 1.3564 0.4037 0.093 Uiso 0.726(7) 1 calc PR B 3
H34B H 0.6220 1.2530 0.4551 0.093 Uiso 0.726(7) 1 calc PR B 3
C35 C 0.4250(14) 1.2075(8) 0.4443(9) 0.095(3) Uani 0.726(7) 1 d PDU B 3
H35A H 0.3864 1.2098 0.5071 0.143 Uiso 0.726(7) 1 calc PR B 3
H35B H 0.4749 1.1313 0.4510 0.143 Uiso 0.726(7) 1 calc PR B 3
H35C H 0.3405 1.2353 0.3989 0.143 Uiso 0.726(7) 1 calc PR B 3
C32' C 0.4972(17) 1.3432(11) 0.2306(10) 0.102(4) Uani 0.274(7) 1 d PDU B 4
H32C H 0.3966 1.3375 0.2603 0.122 Uiso 0.274(7) 1 calc PR B 4
H32D H 0.5186 1.2987 0.1888 0.122 Uiso 0.274(7) 1 calc PR B 4
C33' C 0.489(2) 1.4664(12) 0.1664(13) 0.114(5) Uani 0.274(7) 1 d PDU B 4
H33D H 0.4096 1.4919 0.1178 0.172 Uiso 0.274(7) 1 calc PR B 4
H33E H 0.5868 1.4729 0.1344 0.172 Uiso 0.274(7) 1 calc PR B 4
H33F H 0.4658 1.5118 0.2066 0.172 Uiso 0.274(7) 1 calc PR B 4
C34' C 0.570(4) 1.291(4) 0.4104(15) 0.073(4) Uani 0.274(7) 1 d PDU B 4
H34D H 0.5455 1.3668 0.4126 0.087 Uiso 0.274(7) 1 calc PR B 4
H34C H 0.6502 1.2430 0.4583 0.087 Uiso 0.274(7) 1 calc PR B 4
C35' C 0.426(4) 1.244(2) 0.426(2) 0.081(5) Uani 0.274(7) 1 d PDU B 4
H35D H 0.3867 1.2349 0.4914 0.122 Uiso 0.274(7) 1 calc PR B 4
H35E H 0.4534 1.1716 0.4190 0.122 Uiso 0.274(7) 1 calc PR B 4
H35F H 0.3487 1.2944 0.3790 0.122 Uiso 0.274(7) 1 calc PR B 4

loop_
_atom_site_aniso_label
_atom_site_aniso_U_11
_atom_site_aniso_U_22
_atom_site_aniso_U_33
_atom_site_aniso_U_23
_atom_site_aniso_U_13
_atom_site_aniso_U_12
O1 0.0560(12) 0.0617(13) 0.0343(10) -0.0185(9) 0.0045(9) -0.0141(10)
O2 0.0586(13) 0.0548(13) 0.0667(14) -0.0244(11) -0.0050(11) -0.0008(11)
O3 0.120(2) 0.0637(15) 0.0715(16) -0.0391(13) 0.0087(15) -0.0159(16)
O4 0.0833(14) 0.0478(13) 0.0397(11) -0.0125(10) 0.0158(10) -0.0017(11)
N1 0.0448(13) 0.0539(15) 0.0353(12) -0.0184(11) 0.0033(10) -0.0201(11)
N2 0.0505(13) 0.0447(14) 0.0455(13) -0.0225(11) 0.0054(10) -0.0202(11)
N3 0.147(3) 0.0440(18) 0.0672(19) -0.0013(15) 0.0516(19) 0.0051(18)
N4 0.0844(19) 0.068(2) 0.0603(18) -0.0139(15) 0.0016(15) 0.0231(16)
C1 0.0438(16) 0.0391(16) 0.0357(15) -0.0120(13) 0.0005(13) -0.0058(13)
C2 0.0378(15) 0.0509(17) 0.0373(15) -0.0161(13) 0.0025(12) -0.0133(13)
C27 0.0418(15) 0.0454(17) 0.0408(15) -0.0167(14) 0.0030(12) -0.0140(13)
C3 0.0473(17) 0.068(2) 0.0539(18) -0.0262(16) 0.0103(14) -0.0199(16)
C4 0.0509(19) 0.096(3) 0.076(2) -0.039(2) 0.0099(17) -0.0380(19)
C5 0.069(2) 0.109(3) 0.071(2) -0.047(2) 0.0023(18) -0.046(2)
C6 0.064(2) 0.097(3) 0.0475(17) -0.0379(17) 0.0098(15) -0.0394(19)
C7 0.0421(15) 0.0493(18) 0.0394(15) -0.0178(13) 0.0033(12) -0.0142(13)
C8 0.0408(15) 0.0522(18) 0.0314(14) -0.0178(13) 0.0039(12) -0.0150(13)
C9 0.0594(19) 0.0429(18) 0.0383(15) -0.0112(13) -0.0007(14) -0.0135(15)
C10 0.072(2) 0.0341(16) 0.0427(16) -0.0105(13) -0.0102(14) -0.0179(15)
C11 0.109(3) 0.046(2) 0.0503(19) -0.0165(16) -0.0074(19) -0.024(2)
C12 0.154(4) 0.062(3) 0.076(3) -0.027(2) -0.029(3) -0.040(3)
C13 0.130(4) 0.079(3) 0.108(3) -0.025(3) -0.045(3) -0.044(3)
C14 0.084(2) 0.068(2) 0.103(3) -0.018(2) -0.028(2) -0.032(2)
C15 0.069(2) 0.0461(19) 0.073(2) -0.0139(16) -0.0142(17) -0.0186(17)
C16 0.0389(15) 0.0452(17) 0.0350(14) -0.0132(13) 0.0035(12) -0.0117(13)
C17 0.0483(16) 0.058(2) 0.0380(16) -0.0155(15) 0.0055(13) -0.0061(14)
C18 0.0591(19) 0.054(2) 0.0494(18) -0.0197(16) 0.0049(14) -0.0018(15)
C19 0.069(2) 0.047(2) 0.0535(19) -0.0078(16) 0.0122(16) -0.0066(16)
C20 0.074(2) 0.054(2) 0.0429(17) -0.0091(16) 0.0194(15) -0.0097(17)
C21 0.0514(17) 0.0412(17) 0.0439(16) -0.0151(14) 0.0066(13) -0.0091(14)
C22 0.0493(16) 0.0433(17) 0.0372(15) -0.0138(14) 0.0029(13) -0.0138(14)
C23 0.0542(17) 0.0537(19) 0.0424(16) -0.0213(15) 0.0064(13) -0.0112(15)
C24 0.0548(18) 0.054(2) 0.0565(19) -0.0187(17) 0.0018(15) -0.0039(15)
C25 0.071(2) 0.057(2) 0.054(2) -0.0053(16) 0.0035(16) 0.0027(17)
C26 0.064(2) 0.059(2) 0.0398(16) -0.0074(16) 0.0078(14) -0.0063(17)
C28 0.084(5) 0.065(5) 0.074(7) -0.010(5) 0.012(5) -0.016(5)
C29 0.083(6) 0.064(6) 0.071(5) -0.025(5) 0.012(5) -0.012(5)
C30' 0.072(5) 0.055(4) 0.072(5) -0.010(4) 0.011(4) -0.016(4)
C31' 0.100(6) 0.084(6) 0.081(6) -0.012(5) -0.001(5) -0.010(5)
C28' 0.086(4) 0.075(5) 0.069(6) -0.011(4) 0.011(4) -0.006(4)
C29' 0.113(5) 0.090(7) 0.105(5) -0.017(5) -0.009(4) -0.039(5)
C30 0.076(4) 0.055(4) 0.060(4) -0.008(3) 0.010(3) -0.008(3)
C31 0.079(4) 0.081(4) 0.082(5) -0.008(4) 0.013(4) -0.008(4)
C32 0.094(4) 0.078(4) 0.089(4) -0.040(3) -0.021(3) 0.003(3)
C33 0.115(4) 0.136(6) 0.113(5) -0.045(4) -0.031(4) -0.005(4)
C34 0.077(5) 0.070(4) 0.085(3) -0.040(3) 0.010(3) -0.003(4)
C35 0.080(4) 0.102(6) 0.095(5) -0.038(5) 0.018(4) -0.007(4)
C32' 0.098(6) 0.099(7) 0.094(6) -0.032(6) -0.005(6) 0.000(5)
C33' 0.116(7) 0.101(8) 0.113(7) -0.025(6) -0.031(6) -0.012(6)
C34' 0.076(7) 0.068(6) 0.082(6) -0.041(5) 0.001(5) -0.011(6)
C35' 0.084(8) 0.075(8) 0.086(8) -0.038(6) 0.011(6) -0.013(7)

loop_
_atom_type_symbol
_atom_type_description
_atom_type_scat_dispersion_real
_atom_type_scat_dispersion_imag
_atom_type_scat_source
C C 0.0033 0.0016 'International Tables Vol C Tables 4.2.6.8 and 6.1.1.4'
H H 0.0000 0.0000 'International Tables Vol C Tables 4.2.6.8 and 6.1.1.4'
N N 0.0061 0.0033 'International Tables Vol C Tables 4.2.6.8 and 6.1.1.4'
O O 0.0106 0.0060 'International Tables Vol C Tables 4.2.6.8 and 6.1.1.4'

loop_
_geom_angle_atom_site_label_1
_geom_angle_atom_site_label_2
_geom_angle_atom_site_label_3
_geom_angle
C11 O3 H3 109.5
C22 O4 C21 117.9(2)
C1 N1 N2 122.3(2)
C1 N1 C8 115.8(2)
N2 N1 C8 121.96(18)
C9 N2 N1 116.4(2)
C19 N3 C28 118.6(16)
C19 N3 C28' 124.5(12)
C28 N3 C28' 6(3)
C19 N3 C30' 118.5(4)
C28 N3 C30' 114.2(16)
C28' N3 C30' 110.3(12)
C19 N3 C30 120.0(4)
C28 N3 C30 119.8(16)
C28' N3 C30 113.6(11)
C30' N3 C30 41.9(4)
C24 N4 C34 121.6(7)
C24 N4 C34' 120.5(19)
C34 N4 C34' 13.4(15)
C24 N4 C32 122.0(3)
C34 N4 C32 116.3(7)
C34' N4 C32 115(2)
C24 N4 C32' 112.4(7)
C34 N4 C32' 109.8(9)
C34' N4 C32' 119.2(17)
C32 N4 C32' 44.6(6)
O1 C1 N1 125.2(2)
O1 C1 C2 129.8(2)
N1 C1 C2 105.1(2)
C3 C2 C7 121.3(2)
C3 C2 C1 129.8(2)
C7 C2 C1 108.9(2)
C22 C27 C26 115.8(3)
C22 C27 C8 121.3(2)
C26 C27 C8 122.6(2)
C4 C3 C2 117.8(3)
C4 C3 H3A 121.1
C2 C3 H3A 121.1
C3 C4 C5 121.0(3)
C3 C4 H4A 119.5
C5 C4 H4A 119.5
C6 C5 C4 121.6(3)
C6 C5 H5A 119.2
C4 C5 H5A 119.2
C5 C6 C7 117.7(3)
C5 C6 H6A 121.1
C7 C6 H6A 121.1
C2 C7 C6 120.5(2)
C2 C7 C8 111.7(2)
C6 C7 C8 127.8(2)
N1 C8 C16 113.1(2)
N1 C8 C27 111.5(2)
C16 C8 C27 110.2(2)
N1 C8 C7 98.40(18)
C16 C8 C7 112.5(2)
C27 C8 C7 110.6(2)
O2 C9 N2 122.7(2)
O2 C9 C10 122.0(3)
N2 C9 C10 115.2(3)
C15 C10 C11 118.9(3)
C15 C10 C9 122.3(3)
C11 C10 C9 118.8(3)
O3 C11 C12 118.9(3)
O3 C11 C10 121.9(3)
C12 C11 C10 119.2(4)
C13 C12 C11 119.9(4)
C13 C12 H12A 120.1
C11 C12 H12A 120.1
C12 C13 C14 121.3(4)
C12 C13 H13A 119.3
C14 C13 H13A 119.3
C13 C14 C15 119.6(4)
C13 C14 H14A 120.2
C15 C14 H14A 120.2
C14 C15 C10 121.0(3)
C14 C15 H15A 119.5
C10 C15 H15A 119.5
C17 C16 C21 115.6(2)
C17 C16 C8 123.2(2)
C21 C16 C8 120.9(2)
C18 C17 C16 122.9(3)
C18 C17 H17A 118.5
C16 C17 H17A 118.5
C17 C18 C19 121.2(3)
C17 C18 H18A 119.4
C19 C18 H18A 119.4
N3 C19 C20 121.0(3)
N3 C19 C18 122.9(3)
C20 C19 C18 116.1(3)
C21 C20 C19 121.5(3)
C21 C20 H20A 119.3
C19 C20 H20A 119.3
O4 C21 C16 123.3(2)
O4 C21 C20 114.1(2)
C16 C21 C20 122.6(3)
O4 C22 C23 114.4(2)
O4 C22 C27 122.9(2)
C23 C22 C27 122.8(2)
C22 C23 C24 120.8(3)
C22 C23 H23A 119.6
C24 C23 H23A 119.6
N4 C24 C23 121.1(3)
N4 C24 C25 121.6(3)
C23 C24 C25 117.3(3)
C26 C25 C24 120.7(3)
C26 C25 H25A 119.6
C24 C25 H25A 119.6
C25 C26 C27 122.5(3)
C25 C26 H26A 118.7
C27 C26 H26A 118.7
N3 C28 C29 118.0(14)
N3 C28 H28A 107.8
C29 C28 H28A 107.8
N3 C28 H28B 107.8
C29 C28 H28B 107.8
H28A C28 H28B 107.1
C28 C29 H29A 109.5
C28 C29 H29B 109.5
H29A C29 H29B 109.5
C28 C29 H29C 109.5
H29A C29 H29C 109.5
H29B C29 H29C 109.5
N3 C30' C31' 102.5(8)
N3 C30' H30A 111.3
C31' C30' H30A 111.3
N3 C30' H30B 111.3
C31' C30' H30B 111.3
H30A C30' H30B 109.2
C30' C31' H31A 109.5
C30' C31' H31B 109.5
H31A C31' H31B 109.5
C30' C31' H31C 109.5
H31A C31' H31C 109.5
H31B C31' H31C 109.5
N3 C28' C29' 105.1(12)
N3 C28' H28C 110.7
C29' C28' H28C 110.7
N3 C28' H28D 110.7
C29' C28' H28D 110.7
H28C C28' H28D 108.8
C28' C29' H29D 109.5
C28' C29' H29E 109.5
H29D C29' H29E 109.5
C28' C29' H29F 109.5
H29D C29' H29F 109.5
H29E C29' H29F 109.5
N3 C30 C31 104.4(6)
N3 C30 H30C 110.9
C31 C30 H30C 110.9
N3 C30 H30D 110.9
C31 C30 H30D 110.9
H30C C30 H30D 108.9
C30 C31 H31D 109.5
C30 C31 H31E 109.5
H31D C31 H31E 109.5
C30 C31 H31F 109.5
H31D C31 H31F 109.5
H31E C31 H31F 109.5
N4 C32 C33 104.2(5)
N4 C32 H32A 110.9
C33 C32 H32A 110.9
N4 C32 H32B 110.9
C33 C32 H32B 110.9
H32A C32 H32B 108.9
C32 C33 H33A 109.5
C32 C33 H33B 109.5
H33A C33 H33B 109.5
C32 C33 H33C 109.5
H33A C33 H33C 109.5
H33B C33 H33C 109.5
N4 C34 C35 120.4(8)
N4 C34 H34A 107.2
C35 C34 H34A 107.2
N4 C34 H34B 107.2
C35 C34 H34B 107.2
H34A C34 H34B 106.9
C34 C35 H35A 109.5
C34 C35 H35B 109.5
H35A C35 H35B 109.5
C34 C35 H35C 109.5
H35A C35 H35C 109.5
H35B C35 H35C 109.5
N4 C32' C33' 115.0(12)
N4 C32' H32C 108.5
C33' C32' H32C 108.5
N4 C32' H32D 108.5
C33' C32' H32D 108.5
H32C C32' H32D 107.5
C32' C33' H33D 109.5
C32' C33' H33E 109.5
H33D C33' H33E 109.5
C32' C33' H33F 109.5
H33D C33' H33F 109.5
H33E C33' H33F 109.5
N4 C34' C35' 101(2)
N4 C34' H34D 111.6
C35' C34' H34D 111.6
N4 C34' H34C 111.6
C35' C34' H34C 111.6
H34D C34' H34C 109.4
C34' C35' H35D 109.5
C34' C35' H35E 109.5
H35D C35' H35E 109.5
C34' C35' H35F 109.5
H35D C35' H35F 109.5
H35E C35' H35F 109.5

loop_
_geom_bond_atom_site_label_1
_geom_bond_atom_site_label_2
_geom_bond_distance
O1 C1 1.239(3)
O2 C9 1.234(3)
O3 C11 1.348(4)
O3 H3 0.8200
O4 C22 1.382(3)
O4 C21 1.385(3)
N1 C1 1.371(3)
N1 N2 1.398(3)
N1 C8 1.501(3)
N2 C9 1.394(3)
N3 C19 1.378(4)
N3 C28 1.478(9)
N3 C28' 1.487(8)
N3 C30' 1.498(8)
N3 C30 1.517(6)
N4 C24 1.387(4)
N4 C34 1.468(6)
N4 C34' 1.475(10)
N4 C32 1.492(5)
N4 C32' 1.507(9)
C1 C2 1.482(3)
C2 C3 1.384(3)
C2 C7 1.391(3)
C27 C22 1.390(3)
C27 C26 1.397(4)
C27 C8 1.521(3)
C3 C4 1.379(4)
C3 H3A 0.9300
C4 C5 1.384(4)
C4 H4A 0.9300
C5 C6 1.378(4)
C5 H5A 0.9300
C6 C7 1.392(4)
C6 H6A 0.9300
C7 C8 1.523(3)
C8 C16 1.516(3)
C9 C10 1.482(4)
C10 C15 1.387(4)
C10 C11 1.413(4)
C11 C12 1.405(5)
C12 C13 1.370(5)
C12 H12A 0.9300
C13 C14 1.370(5)
C13 H13A 0.9300
C14 C15 1.386(4)
C14 H14A 0.9300
C15 H15A 0.9300
C16 C17 1.391(3)
C16 C21 1.391(3)
C17 C18 1.389(4)
C17 H17A 0.9300
C18 C19 1.411(4)
C18 H18A 0.9300
C19 C20 1.399(4)
C20 C21 1.395(4)
C20 H20A 0.9300
C22 C23 1.385(4)
C23 C24 1.388(4)
C23 H23A 0.9300
C24 C25 1.409(4)
C25 C26 1.377(4)
C25 H25A 0.9300
C26 H26A 0.9300
C28 C29 1.504(9)
C28 H28A 0.9700
C28 H28B 0.9700
C29 H29A 0.9600
C29 H29B 0.9600
C29 H29C 0.9600
C30' C31' 1.533(7)
C30' H30A 0.9700
C30' H30B 0.9700
C31' H31A 0.9600
C31' H31B 0.9600
C31' H31C 0.9600
C28' C29' 1.495(9)
C28' H28C 0.9700
C28' H28D 0.9700
C29' H29D 0.9600
C29' H29E 0.9600
C29' H29F 0.9600
C30 C31 1.525(6)
C30 H30C 0.9700
C30 H30D 0.9700
C31 H31D 0.9600
C31 H31E 0.9600
C31 H31F 0.9600
C32 C33 1.516(6)
C32 H32A 0.9700
C32 H32B 0.9700
C33 H33A 0.9600
C33 H33B 0.9600
C33 H33C 0.9600
C34 C35 1.526(7)
C34 H34A 0.9700
C34 H34B 0.9700
C35 H35A 0.9600
C35 H35B 0.9600
C35 H35C 0.9600
C32' C33' 1.529(10)
C32' H32C 0.9700
C32' H32D 0.9700
C33' H33D 0.9600
C33' H33E 0.9600
C33' H33F 0.9600
C34' C35' 1.536(10)
C34' H34D 0.9700
C34' H34C 0.9700
C35' H35D 0.9600
C35' H35E 0.9600
C35' H35F 0.9600

loop_
_geom_torsion_atom_site_label_1
_geom_torsion_atom_site_label_2
_geom_torsion_atom_site_label_3
_geom_torsion_atom_site_label_4
_geom_torsion
C1 N1 N2 C9 65.2(3)
C8 N1 N2 C9 -116.8(2)
N2 N1 C1 O1 3.1(4)
C8 N1 C1 O1 -175.0(2)
N2 N1 C1 C2 -177.1(2)
C8 N1 C1 C2 4.8(3)
O1 C1 C2 C3 -2.8(5)
N1 C1 C2 C3 177.5(3)
O1 C1 C2 C7 177.4(3)
N1 C1 C2 C7 -2.4(3)
C7 C2 C3 C4 1.5(4)
C1 C2 C3 C4 -178.4(3)
C2 C3 C4 C5 -1.5(5)
C3 C4 C5 C6 -0.2(5)
C4 C5 C6 C7 1.9(5)
C3 C2 C7 C6 0.1(4)
C1 C2 C7 C6 -180.0(3)
C3 C2 C7 C8 179.5(2)
C1 C2 C7 C8 -0.6(3)
C5 C6 C7 C2 -1.8(4)
C5 C6 C7 C8 179.0(3)
C1 N1 C8 C16 -123.9(2)
N2 N1 C8 C16 58.0(3)
C1 N1 C8 C27 111.3(2)
N2 N1 C8 C27 -66.9(3)
C1 N1 C8 C7 -4.9(3)
N2 N1 C8 C7 177.0(2)
C22 C27 C8 N1 144.5(2)
C26 C27 C8 N1 -41.2(3)
C22 C27 C8 C16 18.0(3)
C26 C27 C8 C16 -167.7(2)
C22 C27 C8 C7 -107.1(3)
C26 C27 C8 C7 67.2(3)
C2 C7 C8 N1 3.1(3)
C6 C7 C8 N1 -177.7(3)
C2 C7 C8 C16 122.5(2)
C6 C7 C8 C16 -58.2(4)
C2 C7 C8 C27 -113.7(2)
C6 C7 C8 C27 65.5(3)
N1 N2 C9 O2 2.5(3)
N1 N2 C9 C10 -177.52(19)
O2 C9 C10 C15 156.8(3)
N2 C9 C10 C15 -23.2(4)
O2 C9 C10 C11 -20.9(4)
N2 C9 C10 C11 159.1(2)
C15 C10 C11 O3 -176.2(3)
C9 C10 C11 O3 1.5(4)
C15 C10 C11 C12 4.1(4)
C9 C10 C11 C12 -178.2(3)
O3 C11 C12 C13 176.7(3)
C10 C11 C12 C13 -3.6(5)
C11 C12 C13 C14 0.8(6)
C12 C13 C14 C15 1.4(6)
C13 C14 C15 C10 -0.8(5)
C11 C10 C15 C14 -1.9(4)
C9 C10 C15 C14 -179.6(3)
N1 C8 C16 C17 42.7(3)
C27 C8 C16 C17 168.2(2)
C7 C8 C16 C17 -67.8(3)
N1 C8 C16 C21 -142.7(2)
C27 C8 C16 C21 -17.2(3)
C7 C8 C16 C21 106.8(3)
C21 C16 C17 C18 1.2(4)
C8 C16 C17 C18 176.0(2)
C16 C17 C18 C19 -0.9(4)
C28 N3 C19 C20 169.7(10)
C28' N3 C19 C20 172.3(9)
C30' N3 C19 C20 23.8(6)
C30 N3 C19 C20 -24.5(5)
C28 N3 C19 C18 -10.3(11)
C28' N3 C19 C18 -7.7(10)
C30' N3 C19 C18 -156.2(5)
C30 N3 C19 C18 155.5(4)
C17 C18 C19 N3 179.7(3)
C17 C18 C19 C20 -0.3(4)
N3 C19 C20 C21 -179.0(3)
C18 C19 C20 C21 1.0(4)
C22 O4 C21 C16 11.1(4)
C22 O4 C21 C20 -169.8(2)
C17 C16 C21 O4 178.7(2)
C8 C16 C21 O4 3.7(4)
C17 C16 C21 C20 -0.4(4)
C8 C16 C21 C20 -175.4(2)
C19 C20 C21 O4 -179.9(3)
C19 C20 C21 C16 -0.7(5)
C21 O4 C22 C23 169.9(2)
C21 O4 C22 C27 -10.3(4)
C26 C27 C22 O4 -179.9(2)
C8 C27 C22 O4 -5.3(4)
C26 C27 C22 C23 -0.2(4)
C8 C27 C22 C23 174.5(2)
O4 C22 C23 C24 -179.1(2)
C27 C22 C23 C24 1.1(4)
C34 N4 C24 C23 -0.2(6)
C34' N4 C24 C23 15.4(15)
C32 N4 C24 C23 177.3(3)
C32' N4 C24 C23 -133.3(7)
C34 N4 C24 C25 -179.7(5)
C34' N4 C24 C25 -164.1(15)
C32 N4 C24 C25 -2.2(5)
C32' N4 C24 C25 47.2(7)
C22 C23 C24 N4 179.8(3)
C22 C23 C24 C25 -0.6(4)
N4 C24 C25 C26 178.9(3)
C23 C24 C25 C26 -0.6(4)
C24 C25 C26 C27 1.6(5)
C22 C27 C26 C25 -1.2(4)
C8 C27 C26 C25 -175.8(3)
C19 N3 C28 C29 101(3)
C28' N3 C28 C29 -60(15)
C30' N3 C28 C29 -112(3)
C30 N3 C28 C29 -65(3)
C19 N3 C30' C31' -92.2(7)
C28 N3 C30' C31' 120.5(13)
C28' N3 C30' C31' 115.2(10)
C30 N3 C30' C31' 12.0(6)
C19 N3 C28' C29' 84.2(17)
C28 N3 C28' C29' 105(18)
C30' N3 C28' C29' -125.1(16)
C30 N3 C28' C29' -79.9(19)
C19 N3 C30 C31 95.4(6)
C28 N3 C30 C31 -99.0(13)
C28' N3 C30 C31 -99.7(10)
C30' N3 C30 C31 -5.2(6)
C24 N4 C32 C33 80.9(5)
C34 N4 C32 C33 -101.4(6)
C34' N4 C32 C33 -116.3(14)
C32' N4 C32 C33 -9.4(11)
C24 N4 C34 C35 -73.3(13)
C34' N4 C34 C35 -163(12)
C32 N4 C34 C35 109.0(13)
C32' N4 C34 C35 60.8(15)
C24 N4 C32' C33' -115.5(13)
C34 N4 C32' C33' 105.9(15)
C34' N4 C32' C33' 95(2)
C32 N4 C32' C33' -2.0(10)
C24 N4 C34' C35' -98(2)
C34 N4 C34' C35' 1(9)
C32 N4 C34' C35' 99(3)
C32' N4 C34' C35' 49(3)
